data_8102020
loop_
_publ_author_name
'Keller, H.-L.'
'Oldag, T.'

_publ_section_title
;
Crystal structure of (acetonitrile-N)copper(I) cyanide, [Cu(CH~3~CN)]
[CN]
;
_journal_issue 3
_journal_name_full 'Zeitschrift f\"ur Kristallographie - New Crystal Structures'
_journal_page_first 377
_journal_page_last 378
_journal_volume 221
_journal_year 2006
_chemical_compound_source 'synthesis as described'
_chemical_formula_moiety 'C3 H3 Cu1 N2'
_chemical_formula_structural Cu(CH3CN)(CN)
_chemical_formula_sum 'C3 H3 Cu N2'
_chemical_formula_weight 130.62
_chemical_name_systematic
;
(acetonitrile-N)copper(I) cyanide, Cu(CH3CN)(CN)
;
_space_group_IT_number 14
_symmetry_cell_setting monoclinic
_symmetry_space_group_name_Hall '-P 2ybc'
_symmetry_space_group_name_H-M 'P 1 21/c 1'
_audit_creation_date 2006-04-07T10:46:30-00:00
_audit_creation_method 'WinGX routine CIF_UPDATE'
_cell_angle_alpha 90
_cell_angle_beta 116.56(3)
_cell_angle_gamma 90
_cell_formula_units_Z 4
_cell_length_a 8.3985(17)
_cell_length_b 8.1443(16)
_cell_length_c 7.8362(16)
_cell_measurement_reflns_used 10254
_cell_measurement_temperature 120(2)
_cell_measurement_theta_max 30.11
_cell_measurement_theta_min 3.69
_cell_volume 479.4(2)
_computing_cell_refinement 'EVAL-CCD (Bruker-Nonius, 2004)'
_computing_data_collection 'HKL2000 Suite (Bruker-Nonius, 2003)'
_computing_data_reduction 'EVAL-CCD (Bruker-Nonius, 2004)'
_computing_molecular_graphics 'Diamond 2.1e (Crystal Impact GbR, 2001)'
_computing_structure_refinement 'SHELXL-97 (Sheldrick, 1997)'
_computing_structure_solution 'SHELXS-97 (Sheldrick, 1990)'
_diffrn_measured_fraction_theta_full 0.994
_diffrn_measured_fraction_theta_max 0.994
_diffrn_measurement_device_type 'Nonius KappaCCD'
_diffrn_measurement_method omega
_diffrn_radiation_monochromator graphite
_diffrn_radiation_source 'fine-focus sealed tube'
_diffrn_radiation_type MoK\a
_diffrn_radiation_wavelength 0.71073
_diffrn_radiation_wavelength_id x1
_diffrn_reflns_av_R_equivalents 0.0386
_diffrn_reflns_limit_h_max 11
_diffrn_reflns_limit_h_min -11
_diffrn_reflns_limit_k_max 11
_diffrn_reflns_limit_k_min -11
_diffrn_reflns_limit_l_max 11
_diffrn_reflns_limit_l_min -11
_diffrn_reflns_number 10254
_diffrn_reflns_theta_full 30.11
_diffrn_reflns_theta_max 30.11
_diffrn_reflns_theta_min 3.69
_exptl_absorpt_coefficient_mu 4.385
_exptl_absorpt_correction_T_max 0.6682
_exptl_absorpt_correction_T_min 0.4069
_exptl_absorpt_correction_type numerical
_exptl_absorpt_process_details Sadabs
_exptl_crystal_colour colorless
_exptl_crystal_density_diffrn 1.81
_exptl_crystal_density_method 'not measured'
_exptl_crystal_description 'thick plate'
_exptl_crystal_F_000 256
_exptl_crystal_id 1
_exptl_crystal_size_max 0.25
_exptl_crystal_size_mid 0.17
_exptl_crystal_size_min 0.1
_refine_diff_density_max 0.434
_refine_diff_density_min -0.346
_refine_ls_extinction_method none
_refine_ls_goodness_of_fit_ref 1.19
_refine_ls_hydrogen_treatment mixed
_refine_ls_matrix_type full
_refine_ls_number_parameters 67
_refine_ls_number_reflns 1402
_refine_ls_number_restraints 0
_refine_ls_restrained_S_all 1.19
_refine_ls_R_factor_gt 0.0238
_refine_ls_shift/su_max 0
_refine_ls_structure_factor_coef Fsqd
_refine_ls_weighting_details 'calc w=1/[\s^2^(Fo^2^)+(0.0178P)^2^+0.4783P] where P=(Fo^2^+2Fc^2^)/3'
_refine_ls_weighting_scheme calc
_refine_ls_wR_factor_ref 0.0591
_reflns_number_gt 1216
_reflns_number_total 1402
_reflns_threshold_expression >2sigma(I)
_cod_data_source_file 1267-1837.cff
_cod_data_source_block Cu(CN)C2NH3
_cod_original_cell_volume 479.43(17)
_cod_original_sg_symbol_H-M P12(1)/c1
_cod_original_formula_sum 'C3 H3 Cu1 N2'
_cod_database_code 8102020

loop_
_symmetry_equiv_pos_as_xyz
'x, y, z'
'-x, y+1/2, -z+1/2'
'-x, -y, -z'
'x, -y-1/2, z-1/2'

loop_
_atom_site_label
_atom_site_type_symbol
_atom_site_fract_x
_atom_site_fract_y
_atom_site_fract_z
_atom_site_U_iso_or_equiv
_atom_site_adp_type
_atom_site_occupancy
_atom_site_symmetry_multiplicity
_atom_site_Wyckoff_symbol
_atom_site_calc_flag
_atom_site_refinement_flags
_atom_site_disorder_group
_atom_site_disorder_assembly
Cu1 Cu 0.60219(3) 0.93220(3) 0.14604(4) 0.01706(9) Uani 1 4 e d . . .
N1 N 0.5506(2) 0.7505(2) 0.2762(3) 0.0200(4) Uani 1 4 e d . . .
N2 N 0.8659(3) 0.9475(2) 0.2340(3) 0.0259(4) Uani 1 4 e d . . .
C1 C 0.5142(3) 0.6437(3) 0.3479(3) 0.0195(4) Uani 1 4 e d . . .
C2 C 1.0137(3) 0.9510(3) 0.2767(3) 0.0238(4) Uani 1 4 e d . . .
C3 C 0.2033(4) 0.9537(5) 0.3302(5) 0.0360(6) Uani 1 4 e d . . .
H1 H 0.208(5) 0.943(4) 0.218(5) 0.046(9) Uiso 1 4 e d . . .
H2 H 0.238(6) 0.874(6) 0.386(6) 0.069(14) Uiso 1 4 e d . . .
H3 H 0.235(6) 1.047(5) 0.366(6) 0.065(13) Uiso 1 4 e d . . .

loop_
_atom_site_aniso_label
_atom_site_aniso_U_11
_atom_site_aniso_U_22
_atom_site_aniso_U_33
_atom_site_aniso_U_23
_atom_site_aniso_U_13
_atom_site_aniso_U_12
Cu1 0.01939(14) 0.01436(13) 0.01958(14) 0.00244(10) 0.01063(10) 0.00144(10)
N1 0.0235(9) 0.0184(8) 0.0195(8) 0.0009(7) 0.0108(7) 0.0014(7)
N2 0.0213(9) 0.0298(11) 0.0263(10) 0.0006(8) 0.0102(8) -0.0010(8)
C1 0.0225(10) 0.0160(10) 0.0238(10) 0.0009(8) 0.0137(9) 0.0031(8)
C2 0.0227(11) 0.0276(12) 0.0216(10) -0.0001(9) 0.0103(9) -0.0016(9)
C3 0.0175(11) 0.049(2) 0.0416(16) -0.0009(14) 0.0134(11) -0.0017(12)

loop_
_atom_type_symbol
_atom_type_description
_atom_type_scat_dispersion_real
_atom_type_scat_dispersion_imag
_atom_type_scat_source
C C 0.0033 0.0016 'International Tables Vol C Tables 4.2.6.8 and 6.1.1.4'
H H 0 0 'International Tables Vol C Tables 4.2.6.8 and 6.1.1.4'
N N 0.0061 0.0033 'International Tables Vol C Tables 4.2.6.8 and 6.1.1.4'
Cu Cu 0.3201 1.2651 'International Tables Vol C Tables 4.2.6.8 and 6.1.1.4'

loop_
_geom_angle_atom_site_label_1
_geom_angle_atom_site_label_2
_geom_angle_atom_site_label_3
_geom_angle
_geom_angle_site_symmetry_1
_geom_angle_site_symmetry_3
_geom_angle_publ_flag
N1 Cu1 C1 114.67(8) . 2_655 ?
N1 Cu1 N2 109.63(8) . . ?
C1 Cu1 N2 114.58(8) 2_655 . ?
N1 Cu1 C1 107.10(8) . 4_575 ?
C1 Cu1 C1 109.42(7) 2_655 4_575 ?
N2 Cu1 C1 100.22(9) . 4_575 ?
N1 Cu1 Cu1 127.51(6) . 3_675 ?
C1 Cu1 Cu1 58.74(6) 2_655 3_675 ?
N2 Cu1 Cu1 120.13(6) . 3_675 ?
C1 Cu1 Cu1 50.68(6) 4_575 3_675 ?
C1 N1 Cu1 177.59(19) . . ?
C2 N2 Cu1 176.6(2) . . ?
N1 C1 Cu1 155.13(19) . 2_645 ?
N1 C1 Cu1 134.07(18) . 4_576 ?
Cu1 C1 Cu1 70.58(7) 2_645 4_576 ?
N2 C2 C3 179.3(3) . 1_655 ?
C2 C3 H1 104(2) 1_455 . ?
C2 C3 H2 104(3) 1_455 . ?
H1 C3 H2 108(4) . . ?
C2 C3 H3 105(3) 1_455 . ?
H1 C3 H3 106(4) . . ?
H2 C3 H3 127(5) . . ?

loop_
_geom_bond_atom_site_label_1
_geom_bond_atom_site_label_2
_geom_bond_distance
_geom_bond_site_symmetry_2
_geom_bond_publ_flag
Cu1 N1 1.9522(18) . ?
Cu1 C1 1.991(2) 2_655 ?
Cu1 N2 2.007(2) . ?
Cu1 C1 2.200(2) 4_575 ?
Cu1 Cu1 2.4273(10) 3_675 ?
N1 C1 1.150(3) . ?
N2 C2 1.133(3) . ?
C1 Cu1 1.991(2) 2_645 ?
C1 Cu1 2.200(2) 4_576 ?
C2 C3 1.454(3) 1_655 ?
C3 C2 1.454(3) 1_455 ?
C3 H1 0.90(4) . ?
C3 H2 0.76(4) . ?
C3 H3 0.81(4) . ?
